data_4088967
loop_
_publ_author_name
'Brown, Loren C.'
'Ressegue, Emily'
'Merola, Joseph S.'

_publ_section_title
;
 Rapid Access to Derivatized, Dimeric, Ring-Substituted
 Dichloro(cyclopentadienyl)rhodium(III) and Iridium(III) Complexes
;
_journal_issue 24
_journal_name_full Organometallics
_journal_page_first 4014
_journal_paper_doi 10.1021/acs.organomet.6b00580
_journal_volume 35
_journal_year 2016
_chemical_formula_moiety 'C26 H42 Cl4 Rh2'
_chemical_formula_sum 'C26 H42 Cl4 Rh2'
_chemical_formula_weight 702.21
_space_group_crystal_system monoclinic
_space_group_IT_number 14
_space_group_name_Hall '-P 2ybc'
_space_group_name_H-M_alt 'P 1 21/c 1'
_atom_sites_solution_hydrogens geom
_atom_sites_solution_primary direct
_audit_creation_date 2016-05-11
_audit_creation_method
;
Olex2 1.2
(compiled 2016.02.19 svn.r3266 for OlexSys, GUI svn.r5155)
;
_cell_angle_alpha 90
_cell_angle_beta 96.9350(11)
_cell_angle_gamma 90
_cell_formula_units_Z 2
_cell_length_a 7.92156(10)
_cell_length_b 16.4923(2)
_cell_length_c 10.89610(13)
_cell_measurement_reflns_used 24230
_cell_measurement_temperature 99.95(10)
_cell_measurement_theta_max 32.2900
_cell_measurement_theta_min 4.1070
_cell_volume 1413.10(3)
_computing_cell_refinement
;
CrysAlisPro, Agilent Technologies,
Version 1.171.37.35 (release 13-08-2014 CrysAlis171 .NET)
(compiled Aug 13 2014,18:06:01)
;
_computing_data_collection
;
CrysAlisPro, Agilent Technologies,
Version 1.171.37.35 (release 13-08-2014 CrysAlis171 .NET)
(compiled Aug 13 2014,18:06:01)
;
_computing_data_reduction
;
CrysAlisPro, Agilent Technologies,
Version 1.171.37.35 (release 13-08-2014 CrysAlis171 .NET)
(compiled Aug 13 2014,18:06:01)
;
_computing_molecular_graphics 'Olex2 (Dolomanov et al., 2009)'
_computing_publication_material 'Olex2 (Dolomanov et al., 2009)'
_computing_structure_refinement 'ShelXL (Sheldrick, 2015)'
_computing_structure_solution 'ShelXT (Sheldrick, 2015)'
_diffrn_ambient_environment N~2~
_diffrn_ambient_temperature 99.95(10)
_diffrn_detector 'CCD plate'
_diffrn_detector_area_resol_mean 8.0061
_diffrn_detector_type Eos
_diffrn_measured_fraction_theta_full 0.999
_diffrn_measured_fraction_theta_max 0.958
_diffrn_measurement_details
;
#__ type_ start__ end____ width___ exp.time_
  1 omega -102.00    4.00   1.0000    6.0000
omega____ theta____ kappa____ phi______ frames
    -      -29.5315  -77.0000 -180.0000 106

#__ type_ start__ end____ width___ exp.time_
  2 omega  -63.00   43.00   1.0000    6.0000
omega____ theta____ kappa____ phi______ frames
    -      -29.5315   77.0000   60.0000 106

#__ type_ start__ end____ width___ exp.time_
  3 omega -102.00    4.00   1.0000    6.0000
omega____ theta____ kappa____ phi______ frames
    -      -29.5315  -78.0000   97.0000 106

#__ type_ start__ end____ width___ exp.time_
  4 omega  -63.00   43.00   1.0000    6.0000
omega____ theta____ kappa____ phi______ frames
    -      -29.5315   77.0000  -30.0000 106

#__ type_ start__ end____ width___ exp.time_
  5 omega -105.00   37.00   1.0000    6.0000
omega____ theta____ kappa____ phi______ frames
    -      -29.5315  -19.0000 -180.0000 142

#__ type_ start__ end____ width___ exp.time_
  6 omega -100.00   -6.00   1.0000    6.0000
omega____ theta____ kappa____ phi______ frames
    -      -29.5315  -57.0000  -30.0000 94

#__ type_ start__ end____ width___ exp.time_
  7 omega -109.00  -35.00   1.0000    6.0000
omega____ theta____ kappa____ phi______ frames
    -      -29.5315 -178.0000 -180.0000 74

#__ type_ start__ end____ width___ exp.time_
  8 omega -102.00    4.00   1.0000    6.0000
omega____ theta____ kappa____ phi______ frames
    -      -29.5315  -77.0000  -90.0000 106

#__ type_ start__ end____ width___ exp.time_
  9 omega -112.00  -32.00   1.0000    6.0000
omega____ theta____ kappa____ phi______ frames
    -      -29.5315  178.0000   30.0000 80

#__ type_ start__ end____ width___ exp.time_
 10 omega -102.00    4.00   1.0000    6.0000
omega____ theta____ kappa____ phi______ frames
    -      -29.5315  -77.0000   60.0000 106

#__ type_ start__ end____ width___ exp.time_
 11 omega  -63.00   43.00   1.0000    6.0000
omega____ theta____ kappa____ phi______ frames
    -      -29.5315   77.0000  -90.0000 106

#__ type_ start__ end____ width___ exp.time_
 12 omega -103.00    2.00   1.0000    6.0000
omega____ theta____ kappa____ phi______ frames
    -      -29.5315  -38.0000  120.0000 105

#__ type_ start__ end____ width___ exp.time_
 13 omega  -53.00   41.00   1.0000    6.0000
omega____ theta____ kappa____ phi______ frames
    -      -29.5315   57.0000 -150.0000 94
;
_diffrn_measurement_device 'four-circle diffractometer'
_diffrn_measurement_device_type 'Xcalibur, Eos, Gemini ultra'
_diffrn_measurement_method '\w scans'
_diffrn_orient_matrix_UB_11 -0.0502318000
_diffrn_orient_matrix_UB_12 -0.0342512000
_diffrn_orient_matrix_UB_13 -0.0197200000
_diffrn_orient_matrix_UB_21 -0.0011867000
_diffrn_orient_matrix_UB_22 0.0125377000
_diffrn_orient_matrix_UB_23 -0.0623680000
_diffrn_orient_matrix_UB_31 0.0748954000
_diffrn_orient_matrix_UB_32 -0.0227986000
_diffrn_orient_matrix_UB_33 -0.0046743000
_diffrn_radiation_monochromator graphite
_diffrn_radiation_probe x-ray
_diffrn_radiation_type MoK\a
_diffrn_radiation_wavelength 0.71073
_diffrn_reflns_av_R_equivalents 0.0400
_diffrn_reflns_av_unetI/netI 0.0218
_diffrn_reflns_Laue_measured_fraction_full 0.999
_diffrn_reflns_Laue_measured_fraction_max 0.958
_diffrn_reflns_limit_h_max 11
_diffrn_reflns_limit_h_min -11
_diffrn_reflns_limit_k_max 24
_diffrn_reflns_limit_k_min -23
_diffrn_reflns_limit_l_max 16
_diffrn_reflns_limit_l_min -16
_diffrn_reflns_number 44438
_diffrn_reflns_point_group_measured_fraction_full 0.999
_diffrn_reflns_point_group_measured_fraction_max 0.958
_diffrn_reflns_theta_full 30.000
_diffrn_reflns_theta_max 32.469
_diffrn_reflns_theta_min 3.580
_diffrn_source 'Enhance (Mo) X-ray Source'
_exptl_absorpt_coefficient_mu 1.559
_exptl_absorpt_correction_T_max 0.828
_exptl_absorpt_correction_T_min 0.518
_exptl_absorpt_correction_type analytical
_exptl_absorpt_process_details
;
CrysAlisPro, Agilent Technologies,
Version 1.171.37.35 (release 13-08-2014 CrysAlis171 .NET)
(compiled Aug 13 2014,18:06:01)
Analytical numeric absorption correction using a multifaceted crystal
			model based on expressions derived by R.C. Clark & J.S. Reid.
(Clark, R. C. & Reid, J. S. (1995). Acta Cryst. A51, 887-897)
Empirical absorption correction using spherical harmonics,
 implemented in SCALE3 ABSPACK scaling algorithm.
;
_exptl_crystal_colour red
_exptl_crystal_colour_primary red
_exptl_crystal_density_diffrn 1.650
_exptl_crystal_description block
_exptl_crystal_F_000 712
_exptl_crystal_size_max 0.5453
_exptl_crystal_size_mid 0.1978
_exptl_crystal_size_min 0.15
_refine_diff_density_max 0.468
_refine_diff_density_min -0.392
_refine_diff_density_rms 0.081
_refine_ls_extinction_method none
_refine_ls_goodness_of_fit_ref 1.099
_refine_ls_hydrogen_treatment constr
_refine_ls_matrix_type full
_refine_ls_number_parameters 151
_refine_ls_number_reflns 4891
_refine_ls_number_restraints 0
_refine_ls_restrained_S_all 1.099
_refine_ls_R_factor_all 0.0244
_refine_ls_R_factor_gt 0.0208
_refine_ls_shift/su_max 0.001
_refine_ls_shift/su_mean 0.000
_refine_ls_structure_factor_coef Fsqd
_refine_ls_weighting_details 'w=1/[\s^2^(Fo^2^)+(0.0125P)^2^+1.0409P] where P=(Fo^2^+2Fc^2^)/3'
_refine_ls_weighting_scheme calc
_refine_ls_wR_factor_gt 0.0431
_refine_ls_wR_factor_ref 0.0443
_reflns_Friedel_coverage 0.000
_reflns_number_gt 4523
_reflns_number_total 4891
_reflns_threshold_expression 'I > 2\s(I)'
_cod_data_source_file om6b00580_si_002.cif
_cod_data_source_block 3e_lbx-027abs
_cod_database_code 4088967
_chemical_oxdiff_formula 'C26 H42 Cl4 Rh2'
_shelx_space_group_comment
;
The symmetry employed for this shelxl refinement is uniquely defined
by the following loop, which should always be used as a source of
symmetry information in preference to the above space-group names.
They are only intended as comments.
;
_reflns_odcompleteness_completeness 99.67
_reflns_odcompleteness_iscentric 1
_reflns_odcompleteness_theta 26.32
_olex2_refinement_description
;
1. Others
 Fixed Uiso: H6A(0.027) H6B(0.027) H6C(0.027) H7A(0.037) H7B(0.037) H7C(0.037)
 H8A(0.032) H8B(0.032) H8C(0.032) H9A(0.028) H9B(0.028) H9C(0.028) H10A(0.015)
 H10B(0.015) H11(0.018) H12A(0.028) H12B(0.028) H12C(0.028) H13A(0.042)
 H13B(0.042) H13C(0.042)
 Fixed X: H6A(0.5093) H6B(0.5082) H6C(0.6561) H7A(0.6868) H7B(0.5569)
 H7C(0.6592) H8A(0.4165) H8B(0.2222) H8C(0.2708) H9A(0.0909) H9B(-0.0271)
 H9C(0.0272) H10A(0.2988) H10B(0.1743) H11(-0.0317) H12A(-0.0507) H12B(-0.1204)
 H12C(0.0652) H13A(0.1831) H13B(0.0007) H13C(0.1571)
 Fixed Y: H6A(0.8073) H6B(0.809) H6C(0.762) H7A(0.6674) H7B(0.6282)
 H7C(0.5713) H8A(0.4777) H8B(0.4995) H8C(0.4525) H9A(0.5053) H9B(0.5653)
 H9C(0.5887) H10A(0.7718) H10B(0.6994) H11(0.7469) H12A(0.7897) H12B(0.8594)
 H12C(0.867) H13A(0.8848) H13B(0.8716) H13C(0.815)
 Fixed Z: H6A(0.3852) H6B(0.2383) H6C(0.3229) H7A(0.1684) H7B(0.0607)
 H7C(0.1629) H8A(0.1436) H8B(0.0981) H8C(0.226) H9A(0.3748) H9B(0.2866)
 H9C(0.4284) H10A(0.4962) H10B(0.5231) H11(0.3604) H12A(0.5653) H12B(0.4703)
 H12C(0.5457) H13A(0.3432) H13B(0.2652) H13C(0.2406)
;
_shelx_shelxl_version_number 2014/7
_olex2_submission_special_instructions 'No special instructions were received'

loop_
_space_group_symop_operation_xyz
'x, y, z'
'-x, y+1/2, -z+1/2'
'-x, -y, -z'
'x, -y-1/2, z-1/2'

loop_
_atom_site_label
_atom_site_type_symbol
_atom_site_fract_x
_atom_site_fract_y
_atom_site_fract_z
_atom_site_U_iso_or_equiv
_atom_site_adp_type
_atom_site_occupancy
_atom_site_site_symmetry_order
_atom_site_calc_flag
_atom_site_refinement_flags_posn
Rh1 Rh 0.47382(2) 0.59275(2) 0.41317(2) 0.00902(3) Uani 1 1 d .
Cl1 Cl 0.71523(4) 0.64855(2) 0.53795(3) 0.01551(7) Uani 1 1 d .
Cl2 Cl 0.62814(4) 0.46459(2) 0.40123(3) 0.01252(6) Uani 1 1 d .
C1 C 0.43117(18) 0.70065(8) 0.30238(13) 0.0123(2) Uani 1 1 d .
C2 C 0.46258(18) 0.63190(9) 0.22722(13) 0.0136(3) Uani 1 1 d .
C3 C 0.32864(18) 0.57307(9) 0.23701(13) 0.0137(3) Uani 1 1 d .
C4 C 0.21906(17) 0.60409(8) 0.32083(13) 0.0123(2) Uani 1 1 d .
C5 C 0.28571(17) 0.68241(8) 0.36527(12) 0.0108(2) Uani 1 1 d .
C6 C 0.53509(19) 0.77619(9) 0.31311(15) 0.0179(3) Uani 1 1 d .
H6A H 0.5093 0.8073 0.3852 0.027 Uiso 1 1 calc GR
H6B H 0.5082 0.8090 0.2383 0.027 Uiso 1 1 calc GR
H6C H 0.6561 0.7620 0.3229 0.027 Uiso 1 1 calc GR
C7 C 0.6036(2) 0.62402(12) 0.14798(15) 0.0249(3) Uani 1 1 d .
H7A H 0.6868 0.6674 0.1684 0.037 Uiso 1 1 calc GR
H7B H 0.5569 0.6282 0.0607 0.037 Uiso 1 1 calc GR
H7C H 0.6592 0.5713 0.1629 0.037 Uiso 1 1 calc GR
C8 C 0.3077(2) 0.49389(10) 0.17048(15) 0.0216(3) Uani 1 1 d .
H8A H 0.4165 0.4777 0.1436 0.032 Uiso 1 1 calc GR
H8B H 0.2222 0.4995 0.0981 0.032 Uiso 1 1 calc GR
H8C H 0.2708 0.4525 0.2260 0.032 Uiso 1 1 calc GR
C9 C 0.06415(19) 0.56223(10) 0.35567(15) 0.0184(3) Uani 1 1 d .
H9A H 0.0909 0.5053 0.3748 0.028 Uiso 1 1 calc GR
H9B H -0.0271 0.5653 0.2866 0.028 Uiso 1 1 calc GR
H9C H 0.0272 0.5887 0.4284 0.028 Uiso 1 1 calc GR
C10 C 0.21008(18) 0.73452(9) 0.45728(13) 0.0129(2) Uani 1 1 d .
H10A H 0.2988 0.7718 0.4962 0.015 Uiso 1 1 calc R
H10B H 0.1743 0.6994 0.5231 0.015 Uiso 1 1 calc R
C11 C 0.05627(18) 0.78491(9) 0.40098(13) 0.0147(3) Uani 1 1 d .
H11 H -0.0317 0.7469 0.3604 0.018 Uiso 1 1 calc R
C12 C -0.0192(2) 0.82923(10) 0.50489(15) 0.0190(3) Uani 1 1 d .
H12A H -0.0507 0.7897 0.5653 0.028 Uiso 1 1 calc GR
H12B H -0.1204 0.8594 0.4703 0.028 Uiso 1 1 calc GR
H12C H 0.0652 0.8670 0.5457 0.028 Uiso 1 1 calc GR
C13 C 0.1035(2) 0.84439(11) 0.30383(16) 0.0277(4) Uani 1 1 d .
H13A H 0.1831 0.8848 0.3432 0.042 Uiso 1 1 calc GR
H13B H 0.0007 0.8716 0.2652 0.042 Uiso 1 1 calc GR
H13C H 0.1571 0.8150 0.2406 0.042 Uiso 1 1 calc GR

loop_
_atom_site_aniso_label
_atom_site_aniso_U_11
_atom_site_aniso_U_22
_atom_site_aniso_U_33
_atom_site_aniso_U_23
_atom_site_aniso_U_13
_atom_site_aniso_U_12
Rh1 0.00940(5) 0.00887(5) 0.00905(5) 0.00084(3) 0.00219(3) 0.00103(3)
Cl1 0.01343(14) 0.01642(15) 0.01621(15) -0.00099(12) -0.00015(11) -0.00161(12)
Cl2 0.01431(14) 0.01198(14) 0.01222(14) 0.00190(11) 0.00545(11) 0.00353(11)
C1 0.0129(6) 0.0124(6) 0.0118(6) 0.0038(5) 0.0016(5) 0.0017(5)
C2 0.0147(6) 0.0171(7) 0.0096(6) 0.0028(5) 0.0032(5) 0.0038(5)
C3 0.0157(6) 0.0126(6) 0.0123(6) -0.0004(5) -0.0007(5) 0.0033(5)
C4 0.0110(6) 0.0122(6) 0.0131(6) 0.0018(5) -0.0003(5) 0.0011(5)
C5 0.0106(6) 0.0110(6) 0.0108(6) 0.0015(4) 0.0012(4) 0.0021(4)
C6 0.0182(7) 0.0144(6) 0.0218(7) 0.0039(5) 0.0046(5) -0.0032(5)
C7 0.0250(8) 0.0341(9) 0.0178(7) 0.0074(7) 0.0113(6) 0.0099(7)
C8 0.0266(8) 0.0164(7) 0.0202(7) -0.0067(6) -0.0032(6) 0.0043(6)
C9 0.0123(6) 0.0177(7) 0.0251(8) 0.0024(6) 0.0019(5) -0.0028(5)
C10 0.0136(6) 0.0141(6) 0.0112(6) 0.0003(5) 0.0027(5) 0.0035(5)
C11 0.0134(6) 0.0150(6) 0.0157(6) -0.0010(5) 0.0018(5) 0.0038(5)
C12 0.0188(7) 0.0175(7) 0.0218(7) -0.0019(6) 0.0067(6) 0.0047(6)
C13 0.0327(9) 0.0293(9) 0.0228(8) 0.0106(7) 0.0103(7) 0.0176(7)

loop_
_atom_type_symbol
_atom_type_description
_atom_type_scat_dispersion_real
_atom_type_scat_dispersion_imag
_atom_type_scat_source
C C 0.0033 0.0016 'International Tables Vol C Tables 4.2.6.8 and 6.1.1.4'
H H 0.0000 0.0000 'International Tables Vol C Tables 4.2.6.8 and 6.1.1.4'
Cl Cl 0.1484 0.1585 'International Tables Vol C Tables 4.2.6.8 and 6.1.1.4'
Rh Rh -1.1178 0.9187 'International Tables Vol C Tables 4.2.6.8 and 6.1.1.4'

loop_
_exptl_crystal_face_index_h
_exptl_crystal_face_index_k
_exptl_crystal_face_index_l
_exptl_crystal_face_perp_dist
_exptl_oxdiff_crystal_face_indexfrac_h
_exptl_oxdiff_crystal_face_indexfrac_k
_exptl_oxdiff_crystal_face_indexfrac_l
_exptl_oxdiff_crystal_face_x
_exptl_oxdiff_crystal_face_y
_exptl_oxdiff_crystal_face_z
0 -1 5 0.0706 -0.0000 -1.0001 5.0000 -0.0643 -0.3244 -0.0006
4 -5 -1 0.1942 4.0000 -5.0000 -1.0000 -0.0099 -0.0051 0.4182
-4 5 0 0.2381 -4.0000 5.0001 -0.0000 0.0297 0.0674 -0.4136
0 -1 0 0.0728 -0.0000 -1.0000 -0.0000 0.0343 -0.0125 0.0228
-1 -1 0 0.2396 -1.0000 -1.0000 -0.0000 0.0845 -0.0114 -0.0521
5 3 -1 0.2716 5.0000 2.9999 -1.0000 -0.3342 0.0940 0.3108
-2 4 -5 0.1455 -2.0000 4.0001 -5.0000 0.0621 0.3644 -0.2176
0 1 -5 0.0837 0.0000 1.0001 -5.0000 0.0643 0.3244 0.0006
0 5 -2 0.1004 0.0000 5.0000 -2.0000 -0.1318 0.1874 -0.1046
0 -4 5 0.0631 -0.0000 -4.0001 5.0000 0.0384 -0.3620 0.0678
0 5 1 0.1196 -0.0000 5.0000 1.0000 -0.1910 0.0003 -0.1187
0 -5 -2 0.0793 0.0000 -5.0000 -2.0000 0.2107 0.0620 0.1233
-5 -1 -2 0.2319 -5.0000 -0.9999 -2.0000 0.3248 0.1181 -0.3423
0 -3 -5 0.0724 0.0000 -2.9999 -5.0000 0.2013 0.2742 0.0918
5 -3 3 0.1974 5.0000 -3.0001 3.0000 -0.2076 -0.2307 0.4289
0 4 5 0.0917 -0.0000 3.9999 5.0000 -0.2356 -0.2617 -0.1146
0 1 -1 0.0859 0.0000 1.0000 -1.0000 -0.0145 0.0749 -0.0181

loop_
_geom_angle_atom_site_label_1
_geom_angle_atom_site_label_2
_geom_angle_atom_site_label_3
_geom_angle
_geom_angle_site_symmetry_3
Cl1 Rh1 Cl2 89.561(12) .
Cl1 Rh1 Cl2 89.997(12) 3_666
Cl2 Rh1 Cl2 85.839(11) 3_666
C1 Rh1 Cl1 93.51(4) .
C1 Rh1 Cl2 137.28(4) 3_666
C1 Rh1 Cl2 136.69(4) .
C2 Rh1 Cl1 111.39(4) .
C2 Rh1 Cl2 157.68(4) 3_666
C2 Rh1 Cl2 100.11(4) .
C2 Rh1 C1 39.32(5) .
C2 Rh1 C3 39.85(6) .
C2 Rh1 C4 66.26(5) .
C2 Rh1 C5 66.71(5) .
C3 Rh1 Cl1 150.95(4) .
C3 Rh1 Cl2 119.06(4) 3_666
C3 Rh1 Cl2 92.24(4) .
C3 Rh1 C1 65.90(5) .
C3 Rh1 C4 38.89(5) .
C4 Rh1 Cl1 150.74(4) .
C4 Rh1 Cl2 92.03(4) 3_666
C4 Rh1 Cl2 119.69(4) .
C4 Rh1 C1 65.88(5) .
C5 Rh1 Cl1 111.19(4) .
C5 Rh1 Cl2 100.37(4) 3_666
C5 Rh1 Cl2 158.16(4) .
C5 Rh1 C1 39.42(5) .
C5 Rh1 C3 66.37(5) .
C5 Rh1 C4 39.85(5) .
Rh1 Cl2 Rh1 94.161(11) 3_666
C2 C1 Rh1 68.99(8) .
C2 C1 C5 108.02(12) .
C2 C1 C6 124.89(13) .
C5 C1 Rh1 68.99(7) .
C5 C1 C6 127.08(13) .
C6 C1 Rh1 126.80(10) .
C1 C2 Rh1 71.68(8) .
C1 C2 C3 107.88(12) .
C1 C2 C7 126.11(14) .
C3 C2 Rh1 70.88(8) .
C3 C2 C7 125.95(14) .
C7 C2 Rh1 125.23(10) .
C2 C3 Rh1 69.27(8) .
C2 C3 C8 126.04(14) .
C4 C3 Rh1 71.00(8) .
C4 C3 C2 108.28(12) .
C4 C3 C8 125.68(14) .
C8 C3 Rh1 125.75(10) .
C3 C4 Rh1 70.11(8) .
C3 C4 C5 107.84(12) .
C3 C4 C9 125.26(13) .
C5 C4 Rh1 68.88(7) .
C5 C4 C9 126.90(13) .
C9 C4 Rh1 126.36(10) .
C1 C5 Rh1 71.59(8) .
C1 C5 C4 107.79(12) .
C1 C5 C10 127.23(13) .
C4 C5 Rh1 71.27(7) .
C4 C5 C10 124.95(12) .
C10 C5 Rh1 124.14(9) .
C1 C6 H6A 109.5 .
C1 C6 H6B 109.5 .
C1 C6 H6C 109.5 .
H6A C6 H6B 109.5 .
H6A C6 H6C 109.5 .
H6B C6 H6C 109.5 .
C2 C7 H7A 109.5 .
C2 C7 H7B 109.5 .
C2 C7 H7C 109.5 .
H7A C7 H7B 109.5 .
H7A C7 H7C 109.5 .
H7B C7 H7C 109.5 .
C3 C8 H8A 109.5 .
C3 C8 H8B 109.5 .
C3 C8 H8C 109.5 .
H8A C8 H8B 109.5 .
H8A C8 H8C 109.5 .
H8B C8 H8C 109.5 .
C4 C9 H9A 109.5 .
C4 C9 H9B 109.5 .
C4 C9 H9C 109.5 .
H9A C9 H9B 109.5 .
H9A C9 H9C 109.5 .
H9B C9 H9C 109.5 .
C5 C10 H10A 108.8 .
C5 C10 H10B 108.8 .
C5 C10 C11 113.82(12) .
H10A C10 H10B 107.7 .
C11 C10 H10A 108.8 .
C11 C10 H10B 108.8 .
C10 C11 H11 108.3 .
C12 C11 C10 108.92(12) .
C12 C11 H11 108.3 .
C13 C11 C10 112.06(12) .
C13 C11 H11 108.3 .
C13 C11 C12 110.97(13) .
C11 C12 H12A 109.5 .
C11 C12 H12B 109.5 .
C11 C12 H12C 109.5 .
H12A C12 H12B 109.5 .
H12A C12 H12C 109.5 .
H12B C12 H12C 109.5 .
C11 C13 H13A 109.5 .
C11 C13 H13B 109.5 .
C11 C13 H13C 109.5 .
H13A C13 H13B 109.5 .
H13A C13 H13C 109.5 .
H13B C13 H13C 109.5 .

loop_
_geom_bond_atom_site_label_1
_geom_bond_atom_site_label_2
_geom_bond_distance
_geom_bond_site_symmetry_2
Rh1 Cl1 2.3926(4) .
Rh1 Cl2 2.4558(3) 3_666
Rh1 Cl2 2.4529(3) .
Rh1 C1 2.1540(13) .
Rh1 C2 2.1182(14) .
Rh1 C3 2.1399(14) .
Rh1 C4 2.1517(13) .
Rh1 C5 2.1193(13) .
Cl2 Rh1 2.4558(3) 3_666
C1 C2 1.438(2) .
C1 C5 1.4417(19) .
C1 C6 1.490(2) .
C2 C3 1.451(2) .
C2 C7 1.497(2) .
C3 C4 1.429(2) .
C3 C8 1.493(2) .
C4 C5 1.4560(19) .
C4 C9 1.496(2) .
C5 C10 1.4992(19) .
C6 H6A 0.9800 .
C6 H6B 0.9800 .
C6 H6C 0.9800 .
C7 H7A 0.9800 .
C7 H7B 0.9800 .
C7 H7C 0.9800 .
C8 H8A 0.9800 .
C8 H8B 0.9800 .
C8 H8C 0.9800 .
C9 H9A 0.9800 .
C9 H9B 0.9800 .
C9 H9C 0.9800 .
C10 H10A 0.9900 .
C10 H10B 0.9900 .
C10 C11 1.5398(19) .
C11 H11 1.0000 .
C11 C12 1.529(2) .
C11 C13 1.523(2) .
C12 H12A 0.9800 .
C12 H12B 0.9800 .
C12 H12C 0.9800 .
C13 H13A 0.9800 .
C13 H13B 0.9800 .
C13 H13C 0.9800 .

loop_
_geom_torsion_atom_site_label_1
_geom_torsion_atom_site_label_2
_geom_torsion_atom_site_label_3
_geom_torsion_atom_site_label_4
_geom_torsion
Rh1 C1 C2 C3 62.01(9)
Rh1 C1 C2 C7 -120.71(15)
Rh1 C1 C5 C4 -62.46(9)
Rh1 C1 C5 C10 119.33(14)
Rh1 C2 C3 C4 60.55(10)
Rh1 C2 C3 C8 -119.82(14)
Rh1 C3 C4 C5 58.73(9)
Rh1 C3 C4 C9 -121.09(14)
Rh1 C4 C5 C1 62.67(9)
Rh1 C4 C5 C10 -119.08(13)
Rh1 C5 C10 C11 -170.61(10)
C1 C2 C3 Rh1 -62.53(9)
C1 C2 C3 C4 -1.98(16)
C1 C2 C3 C8 177.65(13)
C1 C5 C10 C11 97.34(16)
C2 C1 C5 Rh1 58.08(9)
C2 C1 C5 C4 -4.39(15)
C2 C1 C5 C10 177.41(13)
C2 C3 C4 Rh1 -59.47(10)
C2 C3 C4 C5 -0.74(15)
C2 C3 C4 C9 179.44(13)
C3 C4 C5 Rh1 -59.51(9)
C3 C4 C5 C1 3.16(15)
C3 C4 C5 C10 -178.58(12)
C4 C5 C10 C11 -80.57(17)
C5 C1 C2 Rh1 -58.08(9)
C5 C1 C2 C3 3.94(15)
C5 C1 C2 C7 -178.79(13)
C5 C10 C11 C12 174.89(12)
C5 C10 C11 C13 -61.94(17)
C6 C1 C2 Rh1 120.96(14)
C6 C1 C2 C3 -177.02(13)
C6 C1 C2 C7 0.2(2)
C6 C1 C5 Rh1 -120.93(14)
C6 C1 C5 C4 176.60(13)
C6 C1 C5 C10 -1.6(2)
C7 C2 C3 Rh1 120.19(15)
C7 C2 C3 C4 -179.25(14)
C7 C2 C3 C8 0.4(2)
C8 C3 C4 Rh1 120.90(15)
C8 C3 C4 C5 179.63(13)
C8 C3 C4 C9 -0.2(2)
C9 C4 C5 Rh1 120.31(14)
C9 C4 C5 C1 -177.02(13)
C9 C4 C5 C10 1.2(2)
